data_4035182
loop_
_publ_author_name
'Kumar, Rakesh'
'Chaudhary, Sandeep'
'Kumar, Rohit'
'Upadhyay, Pooja'
'Sahal, Dinkar'
'Sharma, Upendra'

_publ_section_title
;
 Catalyst and Additive-Free Diastereoselective 1,3-Dipolar Cycloaddition
 of Quinolinium Imides with Olefins, Maleimides, and Benzynes: Direct
 Access to Fused N,N'-Heterocycles with Promising Activity against a
 Drug-Resistant Malaria Parasite.
;
_journal_issue 19
_journal_name_full 'The Journal of organic chemistry'
_journal_page_first 11552
_journal_page_last 11570
_journal_paper_doi 10.1021/acs.joc.8b01520
_journal_volume 83
_journal_year 2018
_chemical_formula_moiety 'C26 H19 N3 O3'
_chemical_formula_sum 'C26 H19 N3 O3'
_chemical_formula_weight 421.44
_space_group_crystal_system triclinic
_space_group_IT_number 2
_space_group_name_Hall '-P 1'
_space_group_name_H-M_alt 'P -1'
_atom_sites_solution_hydrogens geom
_atom_sites_solution_primary direct
_atom_sites_solution_secondary difmap
_audit_creation_date 2018-04-09
_audit_creation_method
;
Olex2 1.2-ac21
(compiled 2015.09.16 svn.r134, GUI svn.r4998)
;
_cell_angle_alpha 82.831(5)
_cell_angle_beta 88.793(5)
_cell_angle_gamma 78.374(5)
_cell_formula_units_Z 2
_cell_length_a 9.5284(5)
_cell_length_b 10.4453(7)
_cell_length_c 10.9147(6)
_cell_measurement_reflns_used 3231
_cell_measurement_temperature 293(2)
_cell_measurement_theta_max 67.0340
_cell_measurement_theta_min 4.0840
_cell_volume 1055.69(11)
_computing_cell_refinement 'CrysAlisPro 1.171.38.46 (Rigaku OD, 2015)'
_computing_data_collection 'CrysAlisPro 1.171.38.46 (Rigaku OD, 2015)'
_computing_data_reduction 'CrysAlisPro 1.171.38.46 (Rigaku OD, 2015)'
_computing_molecular_graphics 'Olex2 (Dolomanov et al., 2009)'
_computing_publication_material 'Olex2 (Dolomanov et al., 2009)'
_computing_structure_refinement 'ShelXL (Sheldrick, 2008)'
_computing_structure_solution 'ShelXT (Sheldrick, 2015)'
_diffrn_ambient_temperature 293(2)
_diffrn_detector 'CCD plate'
_diffrn_detector_area_resol_mean 15.9974
_diffrn_detector_type Eos
_diffrn_measured_fraction_theta_full 0.987
_diffrn_measured_fraction_theta_max 0.987
_diffrn_measurement_details
;
List of Runs (angles in degrees, time in seconds):

  # Type    Start    End  Width  t~exp~   \w     \q     \k     \f   Frames
--------------------------------------------------------------------------
  1  \w     -7.00  98.00   1.00    1.00    --   25.69  57.00 -30.00  105
  2  \w     96.00 145.00   1.00    1.00    --   66.85  50.00 -60.00   49
  3  \w    145.00 172.00   1.00    5.00    --  108.00  77.00-120.00   27
  4  \w    151.00 177.00   1.00    5.00    --  108.00  54.00-150.00   26
  5  \w    126.00 176.00   1.00    5.00    --  108.00  54.00 -60.00   50
  6  \w    136.00 174.00   1.00    5.00    --  108.00 138.00-180.00   38
  7  \w    115.00 141.00   1.00    5.00    --  108.00  54.00-150.00   26
  8  \w    108.00 149.00   1.00    1.00    --   66.85 111.00-120.00   41
  9  \w     89.00 122.00   1.00    5.00    --  108.00 138.00-180.00   33
 10  \w     84.00 110.00   1.00    5.00    --  108.00  77.00-120.00   26
 11  \w     70.00  96.00   1.00    5.00    --  108.00  54.00-150.00   26
 12  \w     60.00 178.00   1.00    5.00    --  108.00  32.00 -90.00  118
 13  \w     98.00 136.00   1.00    5.00    --  108.00 -65.00  30.00   38
 14  \w    121.00 146.00   1.00    5.00    --  108.00 -77.00 120.00   25
 15  \w     66.00 109.00   1.00    5.00    --  108.00 -77.00 120.00   43
 16  \w     39.00  82.00   1.00    5.00    --  108.00 -65.00  30.00   43
 17  \w     25.00 108.00   1.00    5.00    --  108.00-104.00 120.00   83
 18  \w     16.00 114.00   1.00    1.00    --   66.85-111.00 -30.00   98
 19  \w     91.00 117.00   1.00    5.00    --  108.00-120.00-133.95   26
 20  \w     40.00 147.00   1.00    5.00    --  108.00 -77.00-150.00  107
 21  \w     63.00 163.00   1.00    5.00    --  108.00  32.00   0.00  100
 22  \w    102.00 144.00   1.00    1.00    --   66.85 111.00 150.00   42
 23  \w    112.00 178.00   1.00    5.00    --  108.00 138.00 120.00   66
 24  \w    149.00 177.00   1.00    5.00    --  108.00  54.00 150.00   28
 25  \w     95.00 151.00   1.00    5.00    --  108.00 138.00 150.00   56
 26  \w     89.00 132.00   1.00    5.00    --  108.00  54.00 150.00   43
 27  \w     39.00 122.00   1.00    1.00    --   66.85  63.00   0.00   83
 28  \w     68.00 122.00   1.00    5.00    --  108.00  54.00 -60.00   54
 29  \w     32.00  76.00   1.00    1.00    --   66.85  50.00 -60.00   44
 30  \w     27.00 126.00   1.00    1.00    --   66.85  37.00-120.00   99
 31  \w     35.00 130.00   1.00    1.00    --   66.85  63.00  90.00   95
 32  \w      7.00  92.00   1.00    1.00    --   66.85 -77.00 150.00   85
 33  \w    -10.00  87.00   1.00    1.00    --   25.69  57.00 120.00   97
 34  \w     26.00  64.00   1.00    5.00    --  108.00-120.00-133.95   38
 35  \w      4.00  99.00   1.00    1.00    --   25.69  57.00-150.00   95
;
_diffrn_measurement_device 'four-circle diffractometer'
_diffrn_measurement_device_type 'SuperNova, Dual, Cu at zero, Eos'
_diffrn_measurement_method '\w scans'
_diffrn_orient_matrix_type 'CrysAlisPro convention (1999,Acta A55,543-557)'
_diffrn_orient_matrix_UB_11 0.0157001000
_diffrn_orient_matrix_UB_12 0.1367421000
_diffrn_orient_matrix_UB_13 0.0298857000
_diffrn_orient_matrix_UB_21 0.1024634000
_diffrn_orient_matrix_UB_22 -0.0656702000
_diffrn_orient_matrix_UB_23 0.1073125000
_diffrn_orient_matrix_UB_31 0.1284620000
_diffrn_orient_matrix_UB_32 -0.0034267000
_diffrn_orient_matrix_UB_33 -0.0884786000
_diffrn_radiation_monochromator mirror
_diffrn_radiation_probe x-ray
_diffrn_radiation_type CuK\a
_diffrn_radiation_wavelength 1.54184
_diffrn_reflns_av_R_equivalents 0.0180
_diffrn_reflns_av_unetI/netI 0.0241
_diffrn_reflns_limit_h_max 11
_diffrn_reflns_limit_h_min -8
_diffrn_reflns_limit_k_max 12
_diffrn_reflns_limit_k_min -12
_diffrn_reflns_limit_l_max 12
_diffrn_reflns_limit_l_min -12
_diffrn_reflns_number 6266
_diffrn_reflns_theta_full 66.83
_diffrn_reflns_theta_max 66.83
_diffrn_reflns_theta_min 4.08
_diffrn_source 'micro-focus sealed X-ray tube'
_diffrn_source_type 'SuperNova (Cu) X-ray Source'
_exptl_absorpt_coefficient_mu 0.716
_exptl_absorpt_correction_T_max 1.000
_exptl_absorpt_correction_T_min 0.413
_exptl_absorpt_correction_type gaussian
_exptl_absorpt_process_details
;
CrysAlisPro 1.171.38.46 (Rigaku Oxford Diffraction, 2015)
Numerical absorption correction based on gaussian integration over
			a multifaceted crystal model
Empirical absorption correction using spherical harmonics,
 implemented in SCALE3 ABSPACK scaling algorithm.
;
_exptl_crystal_density_diffrn 1.326
_exptl_crystal_density_method 'not measured'
_exptl_crystal_description triclinic
_exptl_crystal_F_000 440
_exptl_crystal_size_max 0.513
_exptl_crystal_size_mid 0.191
_exptl_crystal_size_min 0.103
_refine_diff_density_max 0.160
_refine_diff_density_min -0.211
_refine_diff_density_rms 0.047
_refine_ls_extinction_method none
_refine_ls_goodness_of_fit_ref 1.055
_refine_ls_hydrogen_treatment constr
_refine_ls_matrix_type full
_refine_ls_number_parameters 289
_refine_ls_number_reflns 3702
_refine_ls_number_restraints 0
_refine_ls_restrained_S_all 1.055
_refine_ls_R_factor_all 0.0502
_refine_ls_R_factor_gt 0.0446
_refine_ls_shift/su_max 0.011
_refine_ls_shift/su_mean 0.001
_refine_ls_structure_factor_coef Fsqd
_refine_ls_weighting_details 'calc w=1/[\s^2^(Fo^2^)+(0.0633P)^2^+0.1875P] where P=(Fo^2^+2Fc^2^)/3'
_refine_ls_weighting_scheme calc
_refine_ls_wR_factor_gt 0.1148
_refine_ls_wR_factor_ref 0.1206
_reflns_number_gt 3230
_reflns_number_total 3702
_reflns_threshold_expression >2sigma(I)
_cod_data_source_file jo8b01520_si_005.cif
_cod_data_source_block usrknb5_68_1_rt_cu
_cod_original_cell_volume 1055.70(11)
_cod_database_code 4035182
_chemical_oxdiff_formula 'C52 H38 N6 O6'
_reflns_odcompleteness_completeness 98.14
_reflns_odcompleteness_iscentric 1
_reflns_odcompleteness_theta 66.97
_olex2_refinement_description
;
1. Fixed Uiso
 At 1.2 times of:
  All C(H) groups
2.a Ternary CH refined with riding coordinates:
 C3(H3), C15(H15), C14(H14)
2.b Aromatic/amide H refined with riding coordinates:
 C13(H13), C7(H7), C12(H12), C32(H32), C10(H10), C22(H22), C9(H9), C18(H18),
 C8(H8), C28(H28), C30(H30), C31(H31), C21(H21), C20(H20), C29(H29), C19(H19)
;
_olex2_date_sample_data_collection 2018-04-04
_olex2_submission_special_instructions 'No special instructions were received'
_oxdiff_exptl_absorpt_empirical_details
;
Empirical correction (ABSPACK) includes:
- Absorption correction using spherical harmonics
- Frame scaling
;
_oxdiff_exptl_absorpt_empirical_full_max 1.213
_oxdiff_exptl_absorpt_empirical_full_min 0.861

loop_
_space_group_symop_id
_space_group_symop_operation_xyz
1 'x, y, z'
2 '-x, -y, -z'

loop_
_atom_site_label
_atom_site_type_symbol
_atom_site_fract_x
_atom_site_fract_y
_atom_site_fract_z
_atom_site_U_iso_or_equiv
_atom_site_adp_type
_atom_site_occupancy
_atom_site_calc_flag
_atom_site_refinement_flags_posn
O25 O 0.49219(11) 0.58374(11) 0.79587(10) 0.0456(3) Uani 1 d .
O24 O 0.63297(12) 0.29239(12) 0.95890(12) 0.0547(3) Uani 1 d .
O26 O 0.01060(12) 0.61410(12) 0.83096(14) 0.0623(4) Uani 1 d .
N5 N 0.30720(13) 0.27340(11) 0.81398(11) 0.0388(3) Uani 1 d .
N4 N 0.41856(13) 0.31362(11) 0.87378(12) 0.0391(3) Uani 1 d .
N1 N 0.24627(13) 0.62293(11) 0.79359(11) 0.0378(3) Uani 1 d .
C2 C 0.38144(15) 0.55496(13) 0.83218(12) 0.0359(3) Uani 1 d .
C3 C 0.36231(16) 0.43770(13) 0.92472(13) 0.0371(3) Uani 1 d .
H3 H 0.4053 0.4397 1.0051 0.044 Uiso 1 calc R
C15 C 0.20085(16) 0.44609(14) 0.93377(13) 0.0401(3) Uani 1 d .
H15 H 0.1680 0.4533 1.0188 0.048 Uiso 1 calc R
C17 C 0.22489(15) 0.74177(14) 0.70833(14) 0.0403(3) Uani 1 d .
C6 C 0.29225(16) 0.31995(13) 0.68529(14) 0.0403(3) Uani 1 d .
C23 C 0.55291(16) 0.24240(15) 0.90224(13) 0.0409(3) Uani 1 d .
C27 C 0.60406(16) 0.10961(14) 0.86010(14) 0.0429(3) Uani 1 d .
C16 C 0.13563(16) 0.56823(14) 0.84874(14) 0.0414(3) Uani 1 d .
C14 C 0.18104(17) 0.31264(14) 0.89253(15) 0.0431(3) Uani 1 d .
H14 H 0.1895 0.2478 0.9664 0.052 Uiso 1 calc R
C11 C 0.15717(18) 0.33525(15) 0.63016(16) 0.0481(4) Uani 1 d .
C13 C 0.04376(18) 0.31221(17) 0.83003(19) 0.0544(4) Uani 1 d .
H13 H -0.0371 0.3052 0.8776 0.065 Uiso 1 calc R
C7 C 0.40970(19) 0.33761(18) 0.61303(16) 0.0520(4) Uani 1 d .
H7 H 0.4994 0.3268 0.6494 0.062 Uiso 1 calc R
C12 C 0.03415(19) 0.32158(18) 0.7085(2) 0.0571(4) Uani 1 d .
H12 H -0.0527 0.3194 0.6724 0.068 Uiso 1 calc R
C32 C 0.75110(19) 0.06994(18) 0.85292(19) 0.0577(4) Uani 1 d .
H32 H 0.8101 0.1257 0.8720 0.069 Uiso 1 calc R
C10 C 0.1460(2) 0.36682(19) 0.50187(18) 0.0630(5) Uani 1 d .
H10 H 0.0576 0.3752 0.4638 0.076 Uiso 1 calc R
C22 C 0.2150(2) 0.86018(17) 0.7533(2) 0.0601(5) Uani 1 d .
H22 H 0.2189 0.8638 0.8378 0.072 Uiso 1 calc R
C9 C 0.2625(3) 0.3857(2) 0.43081(17) 0.0671(5) Uani 1 d .
H9 H 0.2527 0.4078 0.3458 0.080 Uiso 1 calc R
C18 C 0.2188(2) 0.7344(2) 0.58353(18) 0.0644(5) Uani 1 d .
H18 H 0.2250 0.6537 0.5542 0.077 Uiso 1 calc R
C8 C 0.3934(2) 0.3715(2) 0.48635(17) 0.0647(5) Uani 1 d .
H8 H 0.4723 0.3848 0.4385 0.078 Uiso 1 calc R
C28 C 0.5193(2) 0.02333(19) 0.8353(2) 0.0693(6) Uani 1 d .
H28 H 0.4202 0.0470 0.8419 0.083 Uiso 1 calc R
C30 C 0.7269(2) -0.13475(19) 0.7907(2) 0.0694(6) Uani 1 d .
H30 H 0.7677 -0.2158 0.7655 0.083 Uiso 1 calc R
C31 C 0.8115(2) -0.0518(2) 0.8176(2) 0.0707(6) Uani 1 d .
H31 H 0.9106 -0.0769 0.8123 0.085 Uiso 1 calc R
C21 C 0.1991(3) 0.97423(19) 0.6708(3) 0.0794(7) Uani 1 d .
H21 H 0.1924 1.0552 0.6999 0.095 Uiso 1 calc R
C20 C 0.1932(3) 0.9683(2) 0.5465(3) 0.0822(7) Uani 1 d .
H20 H 0.1823 1.0452 0.4915 0.099 Uiso 1 calc R
C29 C 0.5812(3) -0.0986(2) 0.8007(3) 0.0835(7) Uani 1 d .
H29 H 0.5234 -0.1563 0.7841 0.100 Uiso 1 calc R
C19 C 0.2033(3) 0.8490(3) 0.5029(2) 0.0853(7) Uani 1 d .
H19 H 0.1996 0.8455 0.4183 0.102 Uiso 1 calc R

loop_
_atom_site_aniso_label
_atom_site_aniso_U_11
_atom_site_aniso_U_22
_atom_site_aniso_U_33
_atom_site_aniso_U_23
_atom_site_aniso_U_13
_atom_site_aniso_U_12
O25 0.0379(5) 0.0492(6) 0.0490(6) 0.0002(5) 0.0017(4) -0.0112(4)
O24 0.0457(6) 0.0548(7) 0.0649(7) -0.0189(6) -0.0120(5) -0.0045(5)
O26 0.0369(6) 0.0523(7) 0.0900(9) 0.0065(6) 0.0096(6) -0.0016(5)
N5 0.0390(6) 0.0335(6) 0.0441(6) -0.0049(5) -0.0041(5) -0.0072(5)
N4 0.0396(6) 0.0330(6) 0.0444(6) -0.0071(5) -0.0049(5) -0.0047(5)
N1 0.0366(6) 0.0325(6) 0.0437(6) -0.0020(5) -0.0006(5) -0.0069(5)
C2 0.0386(7) 0.0340(7) 0.0356(7) -0.0075(5) 0.0000(5) -0.0068(5)
C3 0.0428(7) 0.0329(7) 0.0352(7) -0.0051(5) -0.0007(5) -0.0060(6)
C15 0.0433(8) 0.0382(7) 0.0387(7) -0.0042(6) 0.0075(6) -0.0088(6)
C17 0.0358(7) 0.0342(7) 0.0495(8) 0.0026(6) -0.0037(6) -0.0077(5)
C6 0.0463(8) 0.0310(6) 0.0433(8) -0.0075(5) -0.0038(6) -0.0047(6)
C23 0.0411(7) 0.0395(7) 0.0413(7) -0.0039(6) -0.0018(6) -0.0063(6)
C27 0.0447(8) 0.0364(7) 0.0439(8) -0.0004(6) -0.0028(6) -0.0021(6)
C16 0.0381(7) 0.0365(7) 0.0494(8) -0.0074(6) 0.0072(6) -0.0063(6)
C14 0.0452(8) 0.0365(7) 0.0476(8) 0.0002(6) 0.0051(6) -0.0123(6)
C11 0.0502(9) 0.0376(7) 0.0569(9) -0.0096(7) -0.0105(7) -0.0062(6)
C13 0.0418(8) 0.0465(9) 0.0782(12) -0.0095(8) 0.0059(8) -0.0157(7)
C7 0.0519(9) 0.0579(10) 0.0469(9) -0.0103(7) 0.0013(7) -0.0103(7)
C12 0.0443(9) 0.0512(9) 0.0782(12) -0.0134(8) -0.0122(8) -0.0109(7)
C32 0.0447(9) 0.0501(9) 0.0760(12) -0.0069(8) 0.0023(8) -0.0043(7)
C10 0.0724(12) 0.0541(10) 0.0610(11) -0.0126(8) -0.0265(9) -0.0029(9)
C22 0.0720(12) 0.0389(8) 0.0679(11) -0.0046(8) -0.0090(9) -0.0077(8)
C9 0.0938(15) 0.0631(11) 0.0427(9) -0.0087(8) -0.0069(9) -0.0100(10)
C18 0.0852(14) 0.0531(10) 0.0530(10) 0.0006(8) -0.0089(9) -0.0126(9)
C8 0.0773(13) 0.0721(12) 0.0457(9) -0.0108(8) 0.0081(9) -0.0162(10)
C28 0.0518(10) 0.0444(9) 0.1108(17) -0.0184(10) -0.0128(10) -0.0004(8)
C30 0.0812(14) 0.0443(9) 0.0734(12) -0.0129(9) -0.0062(10) 0.0138(9)
C31 0.0558(11) 0.0590(11) 0.0875(14) -0.0077(10) 0.0108(10) 0.0099(9)
C21 0.0945(16) 0.0345(9) 0.1061(18) 0.0053(10) -0.0198(14) -0.0120(9)
C20 0.0885(15) 0.0564(12) 0.0933(17) 0.0314(11) -0.0184(13) -0.0175(11)
C29 0.0769(14) 0.0458(10) 0.129(2) -0.0280(12) -0.0238(14) -0.0015(10)
C19 0.114(2) 0.0766(15) 0.0583(12) 0.0178(11) -0.0141(12) -0.0165(14)

loop_
_atom_type_symbol
_atom_type_description
_atom_type_scat_dispersion_real
_atom_type_scat_dispersion_imag
_atom_type_scat_source
C C 0.0181 0.0091 'International Tables Vol C Tables 4.2.6.8 and 6.1.1.4'
H H 0.0000 0.0000 'International Tables Vol C Tables 4.2.6.8 and 6.1.1.4'
N N 0.0311 0.0180 'International Tables Vol C Tables 4.2.6.8 and 6.1.1.4'
O O 0.0492 0.0322 'International Tables Vol C Tables 4.2.6.8 and 6.1.1.4'

loop_
_exptl_crystal_face_index_h
_exptl_crystal_face_index_k
_exptl_crystal_face_index_l
_exptl_crystal_face_perp_dist
-4 0 -5 0.0903
5 0 -4 0.2573
-5 0 4 0.2573
-3 -6 -3 0.0542
3 -3 4 0.1000
5 -2 0 0.1685
0 7 1 0.0657
0 4 6 0.1251
-3 -3 5 0.1767
4 3 5 0.0527
-2 -5 -5 0.0891
4 5 4 0.0297
2 1 -6 0.2505
3 -5 -3 0.1534
-2 -7 -1 0.0431
-3 -2 -6 0.0978
-2 5 -3 0.0787

loop_
_geom_angle_atom_site_label_1
_geom_angle_atom_site_label_2
_geom_angle_atom_site_label_3
_geom_angle
N4 N5 C6 114.51(11)
N4 N5 C14 103.14(11)
C6 N5 C14 116.69(12)
N5 N4 C3 109.93(11)
C23 N4 N5 127.54(12)
C23 N4 C3 121.61(12)
C2 N1 C17 122.28(12)
C2 N1 C16 113.65(12)
C16 N1 C17 124.02(12)
O25 C2 N1 125.05(13)
O25 C2 C3 127.30(13)
N1 C2 C3 107.64(12)
N4 C3 C2 110.31(11)
N4 C3 H3 111.9
N4 C3 C15 105.11(11)
C2 C3 H3 111.9
C15 C3 C2 105.26(11)
C15 C3 H3 111.9
C3 C15 H15 110.8
C3 C15 C14 103.20(11)
C16 C15 C3 105.19(11)
C16 C15 H15 110.8
C16 C15 C14 115.50(13)
C14 C15 H15 110.8
C22 C17 N1 118.99(15)
C22 C17 C18 121.38(16)
C18 C17 N1 119.61(14)
C11 C6 N5 118.32(14)
C7 C6 N5 121.44(14)
C7 C6 C11 119.95(15)
O24 C23 N4 118.03(13)
O24 C23 C27 120.69(14)
N4 C23 C27 121.22(13)
C32 C27 C23 115.24(15)
C28 C27 C23 126.19(15)
C28 C27 C32 118.46(16)
O26 C16 N1 124.27(14)
O26 C16 C15 127.48(14)
N1 C16 C15 108.24(12)
N5 C14 C15 104.30(11)
N5 C14 H14 107.6
N5 C14 C13 112.31(13)
C15 C14 H14 107.6
C13 C14 C15 117.12(13)
C13 C14 H14 107.6
C6 C11 C12 118.98(16)
C10 C11 C6 118.27(17)
C10 C11 C12 122.72(17)
C14 C13 H13 119.2
C12 C13 C14 121.52(16)
C12 C13 H13 119.2
C6 C7 H7 120.0
C6 C7 C8 119.94(17)
C8 C7 H7 120.0
C11 C12 H12 119.4
C13 C12 C11 121.17(16)
C13 C12 H12 119.4
C27 C32 H32 119.7
C27 C32 C31 120.70(18)
C31 C32 H32 119.7
C11 C10 H10 119.2
C9 C10 C11 121.52(18)
C9 C10 H10 119.2
C17 C22 H22 120.5
C17 C22 C21 118.9(2)
C21 C22 H22 120.5
C10 C9 H9 120.3
C8 C9 C10 119.41(18)
C8 C9 H9 120.3
C17 C18 H18 120.6
C17 C18 C19 118.8(2)
C19 C18 H18 120.6
C7 C8 H8 119.6
C9 C8 C7 120.88(19)
C9 C8 H8 119.6
C27 C28 H28 119.9
C27 C28 C29 120.21(19)
C29 C28 H28 119.9
C31 C30 H30 120.1
C31 C30 C29 119.76(18)
C29 C30 H30 120.1
C32 C31 H31 119.8
C30 C31 C32 120.34(19)
C30 C31 H31 119.8
C22 C21 H21 119.9
C20 C21 C22 120.3(2)
C20 C21 H21 119.9
C21 C20 H20 120.0
C21 C20 C19 120.09(19)
C19 C20 H20 120.0
C28 C29 H29 119.8
C30 C29 C28 120.5(2)
C30 C29 H29 119.8
C18 C19 H19 119.8
C20 C19 C18 120.5(2)
C20 C19 H19 119.8

loop_
_geom_bond_atom_site_label_1
_geom_bond_atom_site_label_2
_geom_bond_distance
O25 C2 1.2007(18)
O24 C23 1.2239(19)
O26 C16 1.2013(19)
N5 N4 1.4162(17)
N5 C6 1.4282(19)
N5 C14 1.4811(19)
N4 C3 1.4709(17)
N4 C23 1.3653(19)
N1 C2 1.3856(18)
N1 C17 1.4374(18)
N1 C16 1.3894(19)
C2 C3 1.5255(19)
C3 H3 0.9800
C3 C15 1.525(2)
C15 H15 0.9800
C15 C16 1.511(2)
C15 C14 1.564(2)
C17 C22 1.372(2)
C17 C18 1.377(3)
C6 C11 1.404(2)
C6 C7 1.385(2)
C23 C27 1.500(2)
C27 C32 1.382(2)
C27 C28 1.379(2)
C14 H14 0.9800
C14 C13 1.489(2)
C11 C12 1.456(3)
C11 C10 1.399(3)
C13 H13 0.9300
C13 C12 1.321(3)
C7 H7 0.9300
C7 C8 1.388(3)
C12 H12 0.9300
C32 H32 0.9300
C32 C31 1.384(3)
C10 H10 0.9300
C10 C9 1.374(3)
C22 H22 0.9300
C22 C21 1.385(3)
C9 H9 0.9300
C9 C8 1.371(3)
C18 H18 0.9300
C18 C19 1.378(3)
C8 H8 0.9300
C28 H28 0.9300
C28 C29 1.386(3)
C30 H30 0.9300
C30 C31 1.357(3)
C30 C29 1.369(3)
C31 H31 0.9300
C21 H21 0.9300
C21 C20 1.368(4)
C20 H20 0.9300
C20 C19 1.374(4)
C29 H29 0.9300
C19 H19 0.9300

loop_
_geom_torsion_atom_site_label_1
_geom_torsion_atom_site_label_2
_geom_torsion_atom_site_label_3
_geom_torsion_atom_site_label_4
_geom_torsion
O25 C2 C3 N4 -65.27(18)
O25 C2 C3 C15 -178.17(14)
O24 C23 C27 C32 -20.1(2)
O24 C23 C27 C28 156.12(19)
N5 N4 C3 C2 -92.93(13)
N5 N4 C3 C15 20.07(14)
N5 N4 C23 O24 -177.08(14)
N5 N4 C23 C27 5.9(2)
N5 C6 C11 C12 8.7(2)
N5 C6 C11 C10 -173.09(14)
N5 C6 C7 C8 174.18(16)
N5 C14 C13 C12 -21.9(2)
N4 N5 C6 C11 -153.48(13)
N4 N5 C6 C7 32.79(19)
N4 N5 C14 C15 37.07(14)
N4 N5 C14 C13 164.89(12)
N4 C3 C15 C16 -117.62(12)
N4 C3 C15 C14 3.83(14)
N4 C23 C27 C32 156.81(15)
N4 C23 C27 C28 -27.0(3)
N1 C2 C3 N4 113.27(12)
N1 C2 C3 C15 0.37(14)
N1 C17 C22 C21 177.91(18)
N1 C17 C18 C19 -177.74(19)
C2 N1 C17 C22 -87.24(19)
C2 N1 C17 C18 90.95(19)
C2 N1 C16 O26 177.65(15)
C2 N1 C16 C15 -1.37(17)
C2 C3 C15 C16 -1.11(14)
C2 C3 C15 C14 120.34(12)
C3 N4 C23 O24 -9.1(2)
C3 N4 C23 C27 173.88(13)
C3 C15 C16 O26 -177.48(16)
C3 C15 C16 N1 1.50(15)
C3 C15 C14 N5 -24.87(14)
C3 C15 C14 C13 -149.67(14)
C15 C14 C13 C12 98.75(19)
C17 N1 C2 O25 -3.2(2)
C17 N1 C2 C3 178.17(12)
C17 N1 C16 O26 0.2(2)
C17 N1 C16 C15 -178.87(13)
C17 C22 C21 C20 0.1(4)
C17 C18 C19 C20 -0.4(4)
C6 N5 N4 C3 91.48(14)
C6 N5 N4 C23 -99.42(16)
C6 N5 C14 C15 -89.38(14)
C6 N5 C14 C13 38.44(17)
C6 C11 C12 C13 8.9(2)
C6 C11 C10 C9 -1.5(3)
C6 C7 C8 C9 -1.1(3)
C23 N4 C3 C2 97.21(15)
C23 N4 C3 C15 -149.80(13)
C23 C27 C32 C31 178.69(18)
C23 C27 C28 C29 -177.9(2)
C27 C32 C31 C30 -0.7(3)
C27 C28 C29 C30 0.0(4)
C16 N1 C2 O25 179.20(13)
C16 N1 C2 C3 0.62(16)
C16 N1 C17 C22 90.05(19)
C16 N1 C17 C18 -91.8(2)
C16 C15 C14 N5 89.33(14)
C16 C15 C14 C13 -35.46(19)
C14 N5 N4 C3 -36.36(14)
C14 N5 N4 C23 132.75(15)
C14 N5 C6 C11 -32.89(18)
C14 N5 C6 C7 153.38(14)
C14 C15 C16 O26 69.5(2)
C14 C15 C16 N1 -111.55(14)
C14 C13 C12 C11 -1.2(3)
C11 C6 C7 C8 0.5(2)
C11 C10 C9 C8 0.9(3)
C7 C6 C11 C12 -177.48(15)
C7 C6 C11 C10 0.7(2)
C12 C11 C10 C9 176.66(17)
C32 C27 C28 C29 -1.8(3)
C10 C11 C12 C13 -169.28(17)
C10 C9 C8 C7 0.4(3)
C22 C17 C18 C19 0.4(3)
C22 C21 C20 C19 -0.1(4)
C18 C17 C22 C21 -0.2(3)
C28 C27 C32 C31 2.2(3)
C31 C30 C29 C28 1.5(4)
C21 C20 C19 C18 0.3(4)
C29 C30 C31 C32 -1.2(4)

loop_
_exptl_oxdiff_crystal_face_indexfrac_h
_exptl_oxdiff_crystal_face_indexfrac_k
_exptl_oxdiff_crystal_face_indexfrac_l
_exptl_oxdiff_crystal_face_x
_exptl_oxdiff_crystal_face_y
_exptl_oxdiff_crystal_face_z
-4.0000 -0.0000 -5.0000 -0.2122 -0.9464 -0.0715
5.0000 -0.0000 -4.0000 -0.0410 0.0831 0.9962
-5.0000 0.0000 4.0000 0.0410 -0.0831 -0.9962
-3.0000 -6.0000 -3.0000 -0.9572 -0.2353 -0.0994
3.0000 -3.0000 4.0000 -0.2436 0.9337 0.0418
5.0000 -2.0000 0.0000 -0.1950 0.6437 0.6492
-0.0000 7.0000 1.0000 0.9871 -0.3524 -0.1125
-0.0000 4.0000 6.0000 0.7263 0.3812 -0.5446
-3.0000 -3.0000 5.0000 -0.3079 0.4262 -0.8175
4.0000 3.0000 5.0000 0.6225 0.7494 0.0612
-2.0000 -5.0000 -5.0000 -0.8645 -0.4131 0.2026
4.0000 5.0000 4.0000 0.8661 0.5108 0.1428
2.0000 1.0000 -6.0000 -0.0112 -0.5046 0.7844
3.0000 -5.0000 -3.0000 -0.7263 0.3138 0.6680
-2.0000 -7.0000 -1.0000 -1.0185 0.1475 -0.1445
-3.0000 -2.0000 -6.0000 -0.4999 -0.8199 0.1523
-2.0000 5.0000 -3.0000 0.5627 -0.8552 -0.0086
